data_7231879
loop_
_publ_author_name
'Ono, Toshikazu'
'Xu, Ning'
'Koga, Daiki'
'Ideo, Toshihiro'
'Sugimoto, Manabu'
'Hisaeda, Yoshio'

_publ_section_title
;
 Gram-scale synthesis of porphycenes through acid-catalyzed oxidative
 macrocyclizations of E/Z-mixed 5,6-diaryldipyrroethenes
;
_journal_issue 69
_journal_name_full 'RSC Advances'
_journal_page_first 39269
_journal_paper_doi 10.1039/C8RA09040H
_journal_volume 8
_journal_year 2018
_chemical_formula_sum 'C52 H46 N4'
_chemical_formula_weight 726.93
_space_group_crystal_system monoclinic
_space_group_IT_number 14
_space_group_name_Hall '-P 2yn'
_space_group_name_H-M_alt 'P 1 21/n 1'
_symmetry_space_group_name_Hall '-P 2yn'
_symmetry_space_group_name_H-M 'P 1 21/n 1'
_atom_sites_solution_hydrogens mixed
_audit_update_record
;
2018-09-18 deposited with the CCDC.
2018-11-20 downloaded from the CCDC.
;
_cell_angle_alpha 90
_cell_angle_beta 103.303(4)
_cell_angle_gamma 90
_cell_formula_units_Z 2
_cell_length_a 8.7406(11)
_cell_length_b 15.369(2)
_cell_length_c 16.406(2)
_cell_measurement_reflns_used 658
_cell_measurement_temperature 103.0(2)
_cell_measurement_theta_max 30.3624
_cell_measurement_theta_min 2.5544
_cell_volume 2144.8(5)
_computing_cell_refinement 'APEX3 v2017.7-RC3 (Bruker AXS)'
_computing_data_collection 'Bruker Instrument Service vV6.2.7 RC2'
_computing_data_reduction 'SAINT V8.38A (Bruker AXS Inc., 2017)'
_computing_molecular_graphics 'shelXle (C.B. Huebschle, rev 853)'
_computing_structure_refinement 'SHELXL-2017/1 (Sheldrick, 2017)'
_computing_structure_solution 'SHELXT 2014/5 (Sheldrick, 2014)'
_diffrn_ambient_temperature 103.0(2)
_diffrn_detector_area_resol_mean 7.3910
_diffrn_measured_fraction_theta_full 0.988
_diffrn_measured_fraction_theta_max 0.988
_diffrn_measurement_device_type 'Bruker D8 goniometer'
_diffrn_radiation_type MoK\a
_diffrn_radiation_wavelength 0.71073
_diffrn_reflns_av_R_equivalents 0.0509
_diffrn_reflns_av_unetI/netI 0.0333
_diffrn_reflns_limit_h_max 11
_diffrn_reflns_limit_h_min -11
_diffrn_reflns_limit_k_max 19
_diffrn_reflns_limit_k_min -19
_diffrn_reflns_limit_l_max 21
_diffrn_reflns_limit_l_min -21
_diffrn_reflns_number 32049
_diffrn_reflns_theta_full 27.51
_diffrn_reflns_theta_max 27.51
_diffrn_reflns_theta_min 1.84
_exptl_absorpt_coefficient_mu 0.066
_exptl_absorpt_correction_T_max 0.99
_exptl_absorpt_correction_T_min 0.93
_exptl_absorpt_correction_type multi-scan
_exptl_absorpt_process_details
;
SADABS-2016/2 - Bruker AXS area detector scaling and absorption correction
;
_exptl_crystal_colour black
_exptl_crystal_density_diffrn 1.126
_exptl_crystal_density_method 'not measured'
_exptl_crystal_description column
_exptl_crystal_F_000 772
_exptl_crystal_size_max 0.364
_exptl_crystal_size_mid 0.098
_exptl_crystal_size_min 0.072
_refine_diff_density_max 0.983
_refine_diff_density_min -0.467
_refine_ls_extinction_coef 0.044(4)
_refine_ls_extinction_method 'SHELXL-2017/1 (Sheldrick 2017)'
_refine_ls_goodness_of_fit_ref 1.095
_refine_ls_hydrogen_treatment mixed
_refine_ls_matrix_type full
_refine_ls_number_parameters 262
_refine_ls_number_reflns 4877
_refine_ls_number_restraints 168
_refine_ls_restrained_S_all 1.104
_refine_ls_R_factor_all 0.0853
_refine_ls_R_factor_gt 0.0611
_refine_ls_shift/su_max 0.007
_refine_ls_shift/su_mean 0.000
_refine_ls_structure_factor_coef Fsqd
_refine_ls_weighting_details 'w=1/[\s^2^(Fo^2^)+(0.0907P)^2^+1.2790P] where P=(Fo^2^+2Fc^2^)/3'
_refine_ls_weighting_scheme calc
_refine_ls_wR_factor_gt 0.1608
_refine_ls_wR_factor_ref 0.1848
_reflns_number_gt 3778
_reflns_number_total 4877
_reflns_threshold_expression 'I > 2\s(I)'
_cod_data_source_file c8ra09040h2.cif
_cod_data_source_block h911
_cod_depositor_comments
;
The following automatic conversions were performed:

'_exptl_absorpt_correction_type' value 'Multi-Scan' changed to
'multi-scan' according to
/home/data/users/saulius/crontab/automatic-downloads/rss-feeds/RSC/lib/dictionaries/cif_core.dic
dictionary named 'cif_core.dic' version 2.4.2 from 2011-04-26.

Automatic conversion script
Id: cif_fix_values 4973 2017-02-22 13:04:09Z antanas 
;
_cod_database_code 7231879

loop_
_space_group_symop_operation_xyz
'x, y, z'
'-x+1/2, y+1/2, -z+1/2'
'-x, -y, -z'
'x-1/2, -y-1/2, z-1/2'

loop_
_atom_site_type_symbol
_atom_site_label
_atom_site_fract_x
_atom_site_fract_y
_atom_site_fract_z
_atom_site_U_iso_or_equiv
_atom_site_adp_type
_atom_site_calc_flag
_atom_site_refinement_flags_adp
_atom_site_refinement_flags_posn
_atom_site_occupancy
N N001 0.39430(16) 0.40163(9) 0.44376(9) 0.0191(3) Uani d U . 1
N N002 0.35850(17) 0.51808(9) 0.57512(9) 0.0195(3) Uani d U . 1
C C003 0.2684(2) 0.39876(11) 0.47880(11) 0.0199(4) Uani d U . 1
C C004 0.36951(19) 0.34168(11) 0.38061(10) 0.0192(4) Uani d U . 1
C C005 0.3067(2) 0.56592(11) 0.63358(10) 0.0208(4) Uani d U . 1
C C006 0.5274(2) 0.67815(11) 0.67242(10) 0.0201(4) Uani d U . 1
C C007 0.5861(2) 0.75076(12) 0.73311(11) 0.0229(4) Uani d U . 1
C C008 0.6381(2) 0.73224(13) 0.81811(11) 0.0262(4) Uani d U . 1
H H008 0.632415 0.674253 0.837256 0.031 Uiso calc U R 1
C C009 0.2186(2) 0.30019(12) 0.37571(11) 0.0234(4) Uani d U . 1
H H009 0.171609 0.256704 0.336771 0.028 Uiso calc U R 1
C C00A 0.1571(2) 0.33500(12) 0.43699(12) 0.0242(4) Uani d U . 1
H H00A 0.059724 0.320248 0.449827 0.029 Uiso calc U R 1
C C00B 0.3833(2) 0.63932(11) 0.67723(10) 0.0210(4) Uani d U . 1
C C00C 0.2527(2) 0.45456(11) 0.54426(11) 0.0200(4) Uani d U . 1
C C00D 0.5934(2) 0.83594(12) 0.70583(12) 0.0264(4) Uani d U . 1
H H00D 0.557029 0.849015 0.648008 0.032 Uiso calc U R 1
C C00E 0.1274(2) 0.46027(12) 0.58640(11) 0.0247(4) Uani d U . 1
H H00E 0.038027 0.423289 0.578255 0.03 Uiso calc U R 1
C C00F 0.1597(2) 0.52872(12) 0.64060(11) 0.0248(4) Uani d U . 1
H H00F 0.095967 0.548326 0.676668 0.03 Uiso calc U R 1
C C00G 0.2897(2) 0.68269(13) 0.73218(12) 0.0285(4) Uani d U . 1
C C00H 0.6983(2) 0.79740(14) 0.87535(12) 0.0303(5) Uani d U . 1
C C00I 0.7056(2) 0.88172(14) 0.84621(13) 0.0323(5) Uani d U . 1
H H00I 0.747532 0.926433 0.884907 0.039 Uiso calc U R 1
C C00J 0.6531(2) 0.90257(13) 0.76187(14) 0.0313(5) Uani d U . 1
C C00K 0.2202(2) 0.76285(14) 0.70745(15) 0.0344(5) Uani d U . 1
H H00K 0.235368 0.789465 0.657646 0.041 Uiso calc U R 1
C C00L 0.2660(3) 0.64410(16) 0.80492(14) 0.0417(6) Uani d U . 1
H H00L 0.312727 0.589253 0.821915 0.05 Uiso calc U R 1
C C00M 0.7544(3) 0.77603(18) 0.96679(13) 0.0443(6) Uani d U . 1
H H00B 0.866932 0.78889 0.984956 0.066 Uiso calc U R 1
H H00C 0.736585 0.714139 0.975632 0.066 Uiso calc U R 1
H H00G 0.696247 0.811122 0.999385 0.066 Uiso calc U R 1
C C00N 0.6617(3) 0.99458(14) 0.73116(17) 0.0436(6) Uani d U . 1
H H00H 0.702095 1.032962 0.778967 0.065 Uiso calc U R 1
H H00J 0.556425 1.01389 0.702018 0.065 Uiso calc U R 1
H H00M 0.732072 0.996662 0.692546 0.065 Uiso calc U R 1
C C00O 0.1281(3) 0.80473(17) 0.75504(19) 0.0518(7) Uani d U . 1
C C00P 0.1749(4) 0.6845(2) 0.85333(18) 0.0598(8) Uani d U . 1
C C00Q 0.1077(3) 0.7644(2) 0.8272(2) 0.0642(9) Uani d U . 1
H H00Q 0.04566 0.79243 0.859971 0.077 Uiso calc U R 1
C C00R 0.0530(3) 0.89066(18) 0.7264(2) 0.0748(11) Uani d U . 1
H H00N -0.034845 0.881589 0.6779 0.112 Uiso calc U R 1
H H00O 0.130791 0.929154 0.710643 0.112 Uiso calc U R 1
H H00P 0.013891 0.917339 0.771937 0.112 Uiso calc U R 1
C C00S 0.1482(5) 0.6424(3) 0.9310(2) 0.0996(16) Uani d U . 1
H H00R 0.197172 0.677646 0.979853 0.149 Uiso calc U R 1
H H00S 0.195026 0.584134 0.936694 0.149 Uiso calc U R 1
H H00T 0.035057 0.637813 0.927453 0.149 Uiso calc U R 1
H H1N 0.450(4) 0.5371(18) 0.5537(18) 0.060(8) Uiso d . . 1

loop_
_atom_site_aniso_label
_atom_site_aniso_U_11
_atom_site_aniso_U_22
_atom_site_aniso_U_33
_atom_site_aniso_U_12
_atom_site_aniso_U_13
_atom_site_aniso_U_23
N001 0.0201(7) 0.0188(7) 0.0186(7) 0.0001(5) 0.0050(6) -0.0023(5)
N002 0.0213(7) 0.0199(7) 0.0182(7) -0.0011(6) 0.0065(6) -0.0027(5)
C003 0.0201(8) 0.0189(8) 0.0206(8) -0.0012(6) 0.0047(7) -0.0013(6)
C004 0.0195(8) 0.0182(8) 0.0189(8) 0.0006(6) 0.0023(6) -0.0013(6)
C005 0.0234(8) 0.0211(8) 0.0181(8) 0.0009(7) 0.0055(7) -0.0016(6)
C006 0.0231(8) 0.0192(8) 0.0172(8) 0.0014(7) 0.0033(7) -0.0018(6)
C007 0.0195(8) 0.0258(9) 0.0245(9) -0.0008(7) 0.0075(7) -0.0072(7)
C008 0.0237(9) 0.0308(10) 0.0249(9) -0.0039(7) 0.0077(7) -0.0072(7)
C009 0.0213(8) 0.0219(9) 0.0254(9) -0.0036(7) 0.0024(7) -0.0060(7)
C00A 0.0208(8) 0.0229(9) 0.0300(10) -0.0033(7) 0.0077(7) -0.0049(7)
C00B 0.0246(8) 0.0213(8) 0.0173(8) 0.0011(7) 0.0053(7) -0.0025(6)
C00C 0.0204(8) 0.0192(8) 0.0204(8) -0.0011(6) 0.0049(7) -0.0010(6)
C00D 0.0249(9) 0.0245(9) 0.0309(10) -0.0007(7) 0.0084(8) -0.0063(7)
C00E 0.0223(9) 0.0261(9) 0.0277(9) -0.0042(7) 0.0098(7) -0.0041(7)
C00F 0.0239(9) 0.0284(9) 0.0245(9) -0.0014(7) 0.0103(7) -0.0040(7)
C00G 0.0253(9) 0.0321(10) 0.0306(10) -0.0090(8) 0.0117(8) -0.0150(8)
C00H 0.0220(9) 0.0448(12) 0.0261(10) -0.0059(8) 0.0096(7) -0.0142(8)
C00I 0.0257(9) 0.0360(11) 0.0381(11) -0.0075(8) 0.0134(8) -0.0221(9)
C00J 0.0260(9) 0.0255(10) 0.0458(12) -0.0029(8) 0.0153(9) -0.0134(9)
C00K 0.0205(9) 0.0327(11) 0.0507(13) -0.0041(8) 0.0097(8) -0.0186(9)
C00L 0.0529(14) 0.0439(13) 0.0350(11) -0.0210(11) 0.0238(10) -0.0177(10)
C00M 0.0415(12) 0.0645(16) 0.0272(11) -0.0138(11) 0.0083(9) -0.0157(10)
C00N 0.0445(13) 0.0249(11) 0.0649(16) -0.0044(9) 0.0199(11) -0.0133(10)
C00O 0.0250(10) 0.0473(14) 0.0861(19) -0.0115(10) 0.0192(11) -0.0433(14)
C00P 0.0695(18) 0.0693(19) 0.0549(15) -0.0395(15) 0.0438(14) -0.0387(14)
C00Q 0.0487(15) 0.0715(19) 0.088(2) -0.0324(14) 0.0475(15) -0.0589(17)
C00R 0.0317(13) 0.0496(16) 0.143(3) -0.0007(11) 0.0201(16) -0.0529(19)
C00S 0.151(4) 0.105(3) 0.072(2) -0.072(3) 0.085(2) -0.049(2)

loop_
_atom_type_symbol
_atom_type_description
_atom_type_scat_dispersion_real
_atom_type_scat_dispersion_imag
_atom_type_scat_source
C C 0.0033 0.0016 'International Tables Vol C Tables 4.2.6.8 and 6.1.1.4'
H H 0.0000 0.0000 'International Tables Vol C Tables 4.2.6.8 and 6.1.1.4'
N N 0.0061 0.0033 'International Tables Vol C Tables 4.2.6.8 and 6.1.1.4'

loop_
_geom_angle_atom_site_label_1
_geom_angle_atom_site_label_2
_geom_angle_atom_site_label_3
_geom_angle_site_symmetry_1
_geom_angle_site_symmetry_3
_geom_angle
C003 N001 C004 . . 107.30(14)
C00C N002 C005 . . 109.94(15)
C00C N002 H1N . . 128.0(16)
C005 N002 H1N . . 121.1(16)
N001 C003 C00C . . 122.43(15)
N001 C003 C00A . . 110.26(15)
C00C C003 C00A . . 127.26(16)
N001 C004 C006 . 3_666 126.61(15)
N001 C004 C009 . . 108.79(15)
C006 C004 C009 3_666 . 124.60(16)
N002 C005 C00B . . 126.03(16)
N002 C005 C00F . . 106.84(15)
C00B C005 C00F . . 127.13(16)
C00B C006 C004 . 3_666 129.96(16)
C00B C006 C007 . . 116.68(15)
C004 C006 C007 3_666 . 113.35(15)
C00D C007 C008 . . 119.11(17)
C00D C007 C006 . . 121.28(16)
C008 C007 C006 . . 119.59(16)
C00H C008 C007 . . 120.95(19)
C00H C008 H008 . . 119.5
C007 C008 H008 . . 119.5
C00A C009 C004 . . 107.23(15)
C00A C009 H009 . . 126.4
C004 C009 H009 . . 126.4
C009 C00A C003 . . 106.41(16)
C009 C00A H00A . . 126.8
C003 C00A H00A . . 126.8
C006 C00B C005 . . 129.14(16)
C006 C00B C00G . . 117.45(15)
C005 C00B C00G . . 113.32(15)
N002 C00C C003 . . 123.01(15)
N002 C00C C00E . . 107.93(15)
C003 C00C C00E . . 128.97(16)
C007 C00D C00J . . 121.14(19)
C007 C00D H00D . . 119.4
C00J C00D H00D . . 119.4
C00F C00E C00C . . 107.25(16)
C00F C00E H00E . . 126.4
C00C C00E H00E . . 126.4
C00E C00F C005 . . 108.04(16)
C00E C00F H00F . . 126.0
C005 C00F H00F . . 126.0
C00L C00G C00K . . 119.1(2)
C00L C00G C00B . . 122.3(2)
C00K C00G C00B . . 118.57(18)
C00I C00H C008 . . 118.68(19)
C00I C00H C00M . . 121.17(19)
C008 C00H C00M . . 120.2(2)
C00H C00I C00J . . 121.79(18)
C00H C00I H00I . . 119.1
C00J C00I H00I . . 119.1
C00I C00J C00D . . 118.31(19)
C00I C00J C00N . . 121.16(19)
C00D C00J C00N . . 120.5(2)
C00G C00K C00O . . 120.8(2)
C00G C00K H00K . . 119.6
C00O C00K H00K . . 119.6
C00G C00L C00P . . 121.1(3)
C00G C00L H00L . . 119.5
C00P C00L H00L . . 119.5
C00H C00M H00B . . 109.5
C00H C00M H00C . . 109.5
H00B C00M H00C . . 109.5
C00H C00M H00G . . 109.5
H00B C00M H00G . . 109.5
H00C C00M H00G . . 109.5
C00J C00N H00H . . 109.5
C00J C00N H00J . . 109.5
H00H C00N H00J . . 109.5
C00J C00N H00M . . 109.5
H00H C00N H00M . . 109.5
H00J C00N H00M . . 109.5
C00Q C00O C00K . . 118.3(3)
C00Q C00O C00R . . 121.9(2)
C00K C00O C00R . . 119.7(3)
C00Q C00P C00L . . 118.4(3)
C00Q C00P C00S . . 120.6(3)
C00L C00P C00S . . 121.0(3)
C00O C00Q C00P . . 122.2(2)
C00O C00Q H00Q . . 118.9
C00P C00Q H00Q . . 118.9
C00O C00R H00N . . 109.5
C00O C00R H00O . . 109.5
H00N C00R H00O . . 109.5
C00O C00R H00P . . 109.5
H00N C00R H00P . . 109.5
H00O C00R H00P . . 109.5
C00P C00S H00R . . 109.5
C00P C00S H00S . . 109.5
H00R C00S H00S . . 109.5
C00P C00S H00T . . 109.5
H00R C00S H00T . . 109.5
H00S C00S H00T . . 109.5

loop_
_geom_bond_atom_site_label_1
_geom_bond_atom_site_label_2
_geom_bond_site_symmetry_2
_geom_bond_distance
N001 C003 . 1.354(2)
N001 C004 . 1.366(2)
N002 C00C . 1.360(2)
N002 C005 . 1.366(2)
N002 H1N . 0.99(3)
C003 C00C . 1.406(2)
C003 C00A . 1.439(2)
C004 C006 3_666 1.422(2)
C004 C009 . 1.451(2)
C005 C00B . 1.419(2)
C005 C00F . 1.435(2)
C006 C00B . 1.412(2)
C006 C007 . 1.505(2)
C007 C00D . 1.390(3)
C007 C008 . 1.393(3)
C008 C00H . 1.391(3)
C008 H008 . 0.95
C009 C00A . 1.354(3)
C009 H009 . 0.95
C00A H00A . 0.95
C00B C00G . 1.505(2)
C00C C00E . 1.426(2)
C00D C00J . 1.395(3)
C00D H00D . 0.95
C00E C00F . 1.364(3)
C00E H00E . 0.95
C00F H00F . 0.95
C00G C00L . 1.390(3)
C00G C00K . 1.392(3)
C00H C00I . 1.388(3)
C00H C00M . 1.503(3)
C00I C00J . 1.391(3)
C00I H00I . 0.95
C00J C00N . 1.509(3)
C00K C00O . 1.400(3)
C00K H00K . 0.95
C00L C00P . 1.394(3)
C00L H00L . 0.95
C00M H00B . 0.98
C00M H00C . 0.98
C00M H00G . 0.98
C00N H00H . 0.98
C00N H00J . 0.98
C00N H00M . 0.98
C00O C00Q . 1.384(4)
C00O C00R . 1.501(4)
C00P C00Q . 1.385(5)
C00P C00S . 1.495(4)
C00Q H00Q . 0.95
C00R H00N . 0.98
C00R H00O . 0.98
C00R H00P . 0.98
C00S H00R . 0.98
C00S H00S . 0.98
C00S H00T . 0.98
